data_7705448
loop_
_publ_author_name
'Li, Jikun'
'Wei, Chuanping'
'Guo, Daigaojie'
'Wang, Congcong'
'Han, Yinfeng'
'He, Guofang'
'Zhang, Jianping'
'Huang, Xianqiang'
'Hu, Changwen'

_publ_section_title
;
 Inorganic-organic hybrid polyoxovanadates based on
 [V<sub>4</sub>O<sub>12</sub>]<sup>4-</sup> or
 [VO<sub>3</sub>]<sub>2</sub><sup>2-</sup> clusters: controllable
 synthesis, crystal structures and catalytic properties in selective
 oxidation of sulfides.
;
_journal_issue 40
_journal_name_full 'Dalton transactions (Cambridge, England : 2003)'
_journal_page_first 14148
_journal_page_last 14157
_journal_paper_doi 10.1039/d0dt03015e
_journal_volume 49
_journal_year 2020
_chemical_formula_moiety 'C5 H8 Co N2 O7 V2'
_chemical_formula_sum 'C5 H8 Co N2 O7 V2'
_chemical_formula_weight 368.94
_space_group_crystal_system monoclinic
_space_group_IT_number 14
_space_group_name_Hall '-P 2ybc'
_space_group_name_H-M_alt 'P 1 21/c 1'
_atom_sites_solution_hydrogens mixed
_atom_sites_solution_primary direct
_atom_sites_solution_secondary difmap
_audit_creation_method SHELXL-2014/7
_audit_update_record
;
2020-08-06 deposited with the CCDC.	2020-09-16 downloaded from the CCDC.
;
_cell_angle_alpha 90
_cell_angle_beta 98.297(4)
_cell_angle_gamma 90
_cell_formula_units_Z 4
_cell_length_a 12.057(3)
_cell_length_b 5.8528(14)
_cell_length_c 15.556(4)
_cell_measurement_reflns_used 3854
_cell_measurement_temperature 298(2)
_cell_measurement_theta_max 28.36
_cell_measurement_theta_min 2.65
_cell_volume 1086.3(5)
_computing_cell_refinement 'Bruker SAINT'
_computing_data_collection 'Bruker APEX2'
_computing_data_reduction 'Bruker SAINT'
_computing_molecular_graphics 'Bruker SHELXTL'
_computing_publication_material 'Bruker SHELXTL'
_computing_structure_refinement 'SHELXL-2014/7 (Sheldrick, 2014)'
_computing_structure_solution 'SHELXS-2014/7 (Sheldrick, 2014)'
_diffrn_ambient_temperature 298(2)
_diffrn_measured_fraction_theta_full 0.999
_diffrn_measured_fraction_theta_max 0.999
_diffrn_measurement_device_type 'CCD area detector'
_diffrn_measurement_method 'phi and omega scans'
_diffrn_radiation_type MoK\a
_diffrn_radiation_wavelength 0.71073
_diffrn_reflns_av_R_equivalents 0.0212
_diffrn_reflns_av_unetI/netI 0.0225
_diffrn_reflns_Laue_measured_fraction_full 0.999
_diffrn_reflns_Laue_measured_fraction_max 0.999
_diffrn_reflns_limit_h_max 14
_diffrn_reflns_limit_h_min -14
_diffrn_reflns_limit_k_max 6
_diffrn_reflns_limit_k_min -7
_diffrn_reflns_limit_l_max 18
_diffrn_reflns_limit_l_min -17
_diffrn_reflns_number 6077
_diffrn_reflns_point_group_measured_fraction_full 0.999
_diffrn_reflns_point_group_measured_fraction_max 0.999
_diffrn_reflns_theta_full 25.242
_diffrn_reflns_theta_max 25.497
_diffrn_reflns_theta_min 1.707
_diffrn_source 'fine-focus sealed tube'
_exptl_absorpt_coefficient_mu 3.218
_exptl_absorpt_correction_T_max 0.702
_exptl_absorpt_correction_T_min 0.566
_exptl_absorpt_correction_type multi-scan
_exptl_absorpt_process_details sadabs
_exptl_crystal_colour red
_exptl_crystal_density_diffrn 2.256
_exptl_crystal_description block
_exptl_crystal_F_000 724
_exptl_crystal_size_max 0.180
_exptl_crystal_size_mid 0.150
_exptl_crystal_size_min 0.110
_refine_diff_density_max 0.331
_refine_diff_density_min -0.260
_refine_diff_density_rms 0.069
_refine_ls_extinction_method none
_refine_ls_goodness_of_fit_ref 1.306
_refine_ls_hydrogen_treatment constr
_refine_ls_matrix_type full
_refine_ls_number_parameters 154
_refine_ls_number_reflns 2020
_refine_ls_number_restraints 0
_refine_ls_restrained_S_all 1.306
_refine_ls_R_factor_all 0.0231
_refine_ls_R_factor_gt 0.0200
_refine_ls_shift/su_max 0.001
_refine_ls_shift/su_mean 0.000
_refine_ls_structure_factor_coef Fsqd
_refine_ls_weighting_details 'w=1/[\s^2^(Fo^2^)+(0.0274P)^2^+0.0010P] where P=(Fo^2^+2Fc^2^)/3'
_refine_ls_weighting_scheme calc
_refine_ls_wR_factor_gt 0.0568
_refine_ls_wR_factor_ref 0.0586
_reflns_Friedel_coverage 0.000
_reflns_number_gt 1850
_reflns_number_total 2020
_reflns_threshold_expression 'I > 2\s(I)'
_cod_data_source_file d0dt03015e2.cif
_cod_data_source_block 1_CCDC1
_cod_depositor_comments 'Adding full bibliography for 7705447--7705449.cif.'
_cod_original_cell_volume 1086.2(4)
_cod_original_sg_symbol_H-M 'P 21/c'
_cod_database_code 7705448
_shelx_shelxl_version_number 2014/7
_shelx_space_group_comment
;
The symmetry employed for this shelxl refinement is uniquely defined
by the following loop, which should always be used as a source of
symmetry information in preference to the above space-group names.
They are only intended as comments.
;
_shelx_estimated_absorpt_t_min 0.595
_shelx_estimated_absorpt_t_max 0.718

loop_
_space_group_symop_operation_xyz
'x, y, z'
'-x, y+1/2, -z+1/2'
'-x, -y, -z'
'x, -y-1/2, z-1/2'

loop_
_atom_site_label
_atom_site_type_symbol
_atom_site_fract_x
_atom_site_fract_y
_atom_site_fract_z
_atom_site_U_iso_or_equiv
_atom_site_adp_type
_atom_site_occupancy
_atom_site_site_symmetry_order
_atom_site_calc_flag
_atom_site_refinement_flags_posn
_atom_site_refinement_flags_adp
_atom_site_refinement_flags_occupancy
_atom_site_disorder_assembly
_atom_site_disorder_group
Co1 Co 0.07834(2) 1.01482(5) 0.42567(2) 0.01198(10) Uani 1 1 d . . . . .
V1 V -0.18610(3) 0.14528(6) 0.35955(2) 0.01158(11) Uani 1 1 d . . . . .
V2 V -0.09393(3) 0.66345(6) 0.29049(2) 0.01125(11) Uani 1 1 d . . . . .
O1 O -0.17263(13) 0.4187(3) 0.30793(10) 0.0181(3) Uani 1 1 d . . . . .
O2 O -0.08677(12) 0.1003(3) 0.44786(9) 0.0141(3) Uani 1 1 d . . . . .
O3 O -0.30587(13) 0.1434(3) 0.39160(11) 0.0237(4) Uani 1 1 d . . . . .
O4 O -0.18402(13) -0.0948(3) 0.28698(10) 0.0173(3) Uani 1 1 d . . . . .
O5 O -0.04135(14) 0.6470(3) 0.19839(10) 0.0195(4) Uani 1 1 d . . . . .
O6 O 0.00799(13) 0.6961(2) 0.37478(10) 0.0164(3) Uani 1 1 d . . . . .
O7 O 0.12376(14) 1.3511(3) 0.47375(11) 0.0219(4) Uani 1 1 d . . . . .
H7A H 0.0996 1.3697 0.5220 0.026 Uiso 1 1 d R U . . .
H7B H 0.0910 1.4557 0.4417 0.026 Uiso 1 1 d R U . . .
N1 N 0.24005(16) 0.9436(3) 0.40960(12) 0.0180(4) Uani 1 1 d . . . . .
N2 N 0.38847(17) 0.7818(4) 0.36781(13) 0.0225(5) Uani 1 1 d . . . . .
C1 C 0.2788(2) 0.7597(4) 0.37584(15) 0.0206(5) Uani 1 1 d . . . . .
H1 H 0.2361 0.6304 0.3595 0.025 Uiso 1 1 calc R U . . .
C2 C 0.4209(2) 0.9958(4) 0.39855(18) 0.0286(6) Uani 1 1 d . . . . .
H2 H 0.4918 1.0605 0.4012 0.034 Uiso 1 1 calc R U . . .
C3 C 0.3301(2) 1.0926(5) 0.42397(17) 0.0270(6) Uani 1 1 d . . . . .
H3 H 0.3279 1.2381 0.4477 0.032 Uiso 1 1 calc R U . . .
C4 C 0.4536(2) 0.6118(5) 0.33331(19) 0.0324(7) Uani 1 1 d . . . . .
H4 H 0.4172 0.4816 0.3093 0.039 Uiso 1 1 calc R U . . .
C5 C 0.5616(3) 0.6274(5) 0.3332(2) 0.0451(8) Uani 1 1 d . . . . .
H5A H 0.6002 0.7556 0.3568 0.054 Uiso 1 1 calc R U . . .
H5B H 0.5998 0.5104 0.3097 0.054 Uiso 1 1 calc R U . . .

loop_
_atom_site_aniso_label
_atom_site_aniso_U_11
_atom_site_aniso_U_22
_atom_site_aniso_U_33
_atom_site_aniso_U_23
_atom_site_aniso_U_13
_atom_site_aniso_U_12
Co1 0.01176(17) 0.01404(18) 0.01025(17) 0.00065(11) 0.00198(12) 0.00042(12)
V1 0.0120(2) 0.0089(2) 0.0132(2) 0.00125(13) -0.00047(15) 0.00019(14)
V2 0.0151(2) 0.0092(2) 0.0093(2) -0.00003(13) 0.00093(15) -0.00003(15)
O1 0.0197(8) 0.0122(8) 0.0218(9) 0.0042(7) 0.0007(7) -0.0013(7)
O2 0.0138(8) 0.0151(8) 0.0136(8) 0.0007(6) 0.0026(6) 0.0021(7)
O3 0.0159(9) 0.0270(10) 0.0283(10) 0.0052(7) 0.0039(7) 0.0010(7)
O4 0.0212(8) 0.0119(8) 0.0169(8) -0.0017(6) -0.0042(7) 0.0017(7)
O5 0.0240(9) 0.0211(9) 0.0140(8) -0.0030(6) 0.0046(7) -0.0030(7)
O6 0.0199(8) 0.0127(8) 0.0155(8) -0.0020(6) -0.0008(7) 0.0008(7)
O7 0.0263(9) 0.0166(9) 0.0223(9) -0.0004(7) 0.0023(7) 0.0034(7)
N1 0.0142(10) 0.0225(11) 0.0171(10) 0.0008(8) 0.0017(8) 0.0011(9)
N2 0.0157(10) 0.0239(11) 0.0290(12) 0.0010(9) 0.0068(9) 0.0037(9)
C1 0.0164(12) 0.0240(13) 0.0215(12) 0.0010(10) 0.0035(10) -0.0019(10)
C2 0.0181(13) 0.0284(15) 0.0406(17) -0.0032(12) 0.0086(12) -0.0052(11)
C3 0.0218(13) 0.0231(13) 0.0367(15) -0.0078(12) 0.0064(12) -0.0034(11)
C4 0.0310(15) 0.0237(14) 0.0445(17) -0.0016(12) 0.0125(13) 0.0067(12)
C5 0.0300(16) 0.0412(19) 0.068(2) -0.0032(16) 0.0199(16) 0.0122(14)

loop_
_atom_type_symbol
_atom_type_description
_atom_type_scat_dispersion_real
_atom_type_scat_dispersion_imag
_atom_type_scat_source
C C 0.0033 0.0016 'International Tables Vol C Tables 4.2.6.8 and 6.1.1.4'
H H 0.0000 0.0000 'International Tables Vol C Tables 4.2.6.8 and 6.1.1.4'
N N 0.0061 0.0033 'International Tables Vol C Tables 4.2.6.8 and 6.1.1.4'
O O 0.0106 0.0060 'International Tables Vol C Tables 4.2.6.8 and 6.1.1.4'
V V 0.3005 0.5294 'International Tables Vol C Tables 4.2.6.8 and 6.1.1.4'
Co Co 0.3494 0.9721 'International Tables Vol C Tables 4.2.6.8 and 6.1.1.4'

loop_
_geom_angle_atom_site_label_1
_geom_angle_atom_site_label_2
_geom_angle_atom_site_label_3
_geom_angle
_geom_angle_site_symmetry_1
_geom_angle_site_symmetry_3
_geom_angle_publ_flag
N1 Co1 O5 92.49(7) . 2 ?
N1 Co1 O2 97.64(7) . 3_566 ?
O5 Co1 O2 169.85(6) 2 3_566 ?
N1 Co1 O2 177.03(7) . 1_565 ?
O5 Co1 O2 89.00(6) 2 1_565 ?
O2 Co1 O2 80.85(6) 3_566 1_565 ?
N1 Co1 O7 91.71(7) . . ?
O5 Co1 O7 89.54(6) 2 . ?
O2 Co1 O7 89.55(6) 3_566 . ?
O2 Co1 O7 85.73(6) 1_565 . ?
N1 Co1 O6 96.34(7) . . ?
O5 Co1 O6 87.74(6) 2 . ?
O2 Co1 O6 91.73(6) 3_566 . ?
O2 Co1 O6 86.28(6) 1_565 . ?
O7 Co1 O6 171.60(6) . . ?
O3 V1 O2 108.00(8) . . ?
O3 V1 O4 106.58(8) . . ?
O2 V1 O4 108.17(7) . . ?
O3 V1 O1 106.75(8) . . ?
O2 V1 O1 113.34(8) . . ?
O4 V1 O1 113.64(8) . . ?
O5 V2 O6 110.86(8) . . ?
O5 V2 O1 111.66(8) . . ?
O6 V2 O1 108.86(7) . . ?
O5 V2 O4 109.19(8) . 1_565 ?
O6 V2 O4 108.01(7) . 1_565 ?
O1 V2 O4 108.15(8) . 1_565 ?
V2 O1 V1 150.85(10) . . ?
V1 O2 Co1 138.42(8) . 3_566 ?
V1 O2 Co1 118.00(8) . 1_545 ?
Co1 O2 Co1 99.15(6) 3_566 1_545 ?
V2 O4 V1 131.54(9) 1_545 . ?
V2 O5 Co1 140.69(10) . 2_545 ?
V2 O6 Co1 126.37(8) . . ?
Co1 O7 H7A 108.7 . . ?
Co1 O7 H7B 112.4 . . ?
H7A O7 H7B 103.7 . . ?
C1 N1 C3 105.3(2) . . ?
C1 N1 Co1 128.11(17) . . ?
C3 N1 Co1 126.22(17) . . ?
C1 N2 C2 106.7(2) . . ?
C1 N2 C4 124.7(2) . . ?
C2 N2 C4 128.6(2) . . ?
N1 C1 N2 111.6(2) . . ?
N1 C1 H1 124.2 . . ?
N2 C1 H1 124.2 . . ?
C3 C2 N2 106.5(2) . . ?
C3 C2 H2 126.8 . . ?
N2 C2 H2 126.8 . . ?
C2 C3 N1 109.9(2) . . ?
C2 C3 H3 125.1 . . ?
N1 C3 H3 125.1 . . ?
C5 C4 N2 123.9(3) . . ?
C5 C4 H4 118.1 . . ?
N2 C4 H4 118.1 . . ?
C4 C5 H5A 120.0 . . ?
C4 C5 H5B 120.0 . . ?
H5A C5 H5B 120.0 . . ?

loop_
_geom_bond_atom_site_label_1
_geom_bond_atom_site_label_2
_geom_bond_distance
_geom_bond_site_symmetry_2
_geom_bond_publ_flag
Co1 N1 2.0441(19) . ?
Co1 O5 2.0672(16) 2 ?
Co1 O2 2.0679(15) 3_566 ?
Co1 O2 2.1287(15) 1_565 ?
Co1 O7 2.1484(16) . ?
Co1 O6 2.1523(16) . ?
V1 O3 1.5942(17) . ?
V1 O2 1.7076(15) . ?
V1 O4 1.8048(16) . ?
V1 O1 1.8082(16) . ?
V2 O5 1.6511(16) . ?
V2 O6 1.6735(16) . ?
V2 O1 1.7608(16) . ?
V2 O4 1.7799(16) 1_565 ?
O2 Co1 2.0680(16) 3_566 ?
O2 Co1 2.1287(15) 1_545 ?
O4 V2 1.7799(16) 1_545 ?
O5 Co1 2.0671(16) 2_545 ?
O7 H7A 0.8499 . ?
O7 H7B 0.8499 . ?
N1 C1 1.313(3) . ?
N1 C3 1.385(3) . ?
N2 C1 1.352(3) . ?
N2 C2 1.377(3) . ?
N2 C4 1.420(3) . ?
C1 H1 0.9300 . ?
C2 C3 1.342(4) . ?
C2 H2 0.9300 . ?
C3 H3 0.9300 . ?
C4 C5 1.305(4) . ?
C4 H4 0.9300 . ?
C5 H5A 0.9300 . ?
C5 H5B 0.9300 . ?

loop_
_geom_hbond_atom_site_label_D
_geom_hbond_atom_site_label_H
_geom_hbond_atom_site_label_A
_geom_hbond_distance_DH
_geom_hbond_distance_HA
_geom_hbond_distance_DA
_geom_hbond_angle_DHA
_geom_hbond_site_symmetry_A
C5 H5A O3 0.93 2.56 3.476(4) 168.5 1_665
C3 H3 O7 0.93 2.64 3.104(3) 111.8 .
C2 H2 O3 0.93 2.51 3.423(3) 165.8 1_665
C1 H1 O4 0.93 2.63 3.345(3) 134.4 2
O7 H7B O6 0.85 1.94 2.788(2) 175.6 1_565
O7 H7A O6 0.85 2.24 3.038(2) 156.8 3_576
C5 H5A O3 0.93 2.56 3.476(4) 168.5 1_665
C3 H3 O7 0.93 2.64 3.104(3) 111.8 .
C2 H2 O3 0.93 2.51 3.423(3) 165.8 1_665
C1 H1 O4 0.93 2.63 3.345(3) 134.4 2
O7 H7B O6 0.85 1.94 2.788(2) 175.6 1_565
O7 H7A O6 0.85 2.24 3.038(2) 156.8 3_576
C5 H5A O3 0.93 2.56 3.476(4) 168.5 1_665
C3 H3 O7 0.93 2.64 3.104(3) 111.8 .
C2 H2 O3 0.93 2.51 3.423(3) 165.8 1_665
C1 H1 O4 0.93 2.63 3.345(3) 134.4 2
O7 H7B O6 0.85 1.94 2.788(2) 175.6 1_565
O7 H7A O6 0.85 2.24 3.038(2) 156.8 3_576
C5 H5A O3 0.93 2.56 3.476(4) 168.5 1_665
C3 H3 O7 0.93 2.64 3.104(3) 111.8 .
C2 H2 O3 0.93 2.51 3.423(3) 165.8 1_665
C1 H1 O4 0.93 2.63 3.345(3) 134.4 2
O7 H7B O6 0.85 1.94 2.788(2) 175.6 1_565
O7 H7A O6 0.85 2.24 3.038(2) 156.8 3_576
C5 H5A O3 0.93 2.56 3.476(4) 168.5 1_665
C3 H3 O7 0.93 2.64 3.104(3) 111.8 .
C2 H2 O3 0.93 2.51 3.423(3) 165.8 1_665
C1 H1 O4 0.93 2.63 3.345(3) 134.4 2
O7 H7B O6 0.85 1.94 2.788(2) 175.6 1_565
O7 H7A O6 0.85 2.24 3.038(2) 156.8 3_576
O7 H7A O6 0.85 2.24 3.038(2) 156.8 3_576
O7 H7B O6 0.85 1.94 2.788(2) 175.6 1_565
C1 H1 O4 0.93 2.63 3.345(3) 134.4 2
C2 H2 O3 0.93 2.51 3.423(3) 165.8 1_665
C3 H3 O7 0.93 2.64 3.104(3) 111.8 .
C5 H5A O3 0.93 2.56 3.476(4) 168.5 1_665
O7 H7A O6 0.85 2.24 3.038(2) 156.8 3_576
O7 H7B O6 0.85 1.94 2.788(2) 175.6 1_565
C1 H1 O4 0.93 2.63 3.345(3) 134.4 2
C2 H2 O3 0.93 2.51 3.423(3) 165.8 1_665
C3 H3 O7 0.93 2.64 3.104(3) 111.8 .
C5 H5A O3 0.93 2.56 3.476(4) 168.5 1_665
O7 H7A O6 0.85 2.24 3.038(2) 156.8 3_576
O7 H7B O6 0.85 1.94 2.788(2) 175.6 1_565
C1 H1 O4 0.93 2.63 3.345(3) 134.4 2
C2 H2 O3 0.93 2.51 3.423(3) 165.8 1_665
C3 H3 O7 0.93 2.64 3.104(3) 111.8 .
C5 H5A O3 0.93 2.56 3.476(4) 168.5 1_665
O7 H7A O6 0.85 2.24 3.038(2) 156.8 3_576
O7 H7B O6 0.85 1.94 2.788(2) 175.6 1_565
C1 H1 O4 0.93 2.63 3.345(3) 134.4 2
C2 H2 O3 0.93 2.51 3.423(3) 165.8 1_665
C3 H3 O7 0.93 2.64 3.104(3) 111.8 .
C5 H5A O3 0.93 2.56 3.476(4) 168.5 1_665

loop_
_geom_torsion_atom_site_label_1
_geom_torsion_atom_site_label_2
_geom_torsion_atom_site_label_3
_geom_torsion_atom_site_label_4
_geom_torsion
_geom_torsion_site_symmetry_1
_geom_torsion_site_symmetry_2
_geom_torsion_site_symmetry_3
_geom_torsion_site_symmetry_4
_geom_torsion_publ_flag
O5 V2 O1 V1 100.4(2) . . . . ?
O6 V2 O1 V1 -22.3(2) . . . . ?
O4 V2 O1 V1 -139.45(19) 1_565 . . . ?
O3 V1 O1 V2 135.8(2) . . . . ?
O2 V1 O1 V2 17.0(2) . . . . ?
O4 V1 O1 V2 -107.0(2) . . . . ?
O3 V1 O2 Co1 15.40(16) . . . 3_566 ?
O4 V1 O2 Co1 -99.59(13) . . . 3_566 ?
O1 V1 O2 Co1 133.46(12) . . . 3_566 ?
O3 V1 O2 Co1 165.94(9) . . . 1_545 ?
O4 V1 O2 Co1 50.95(10) . . . 1_545 ?
O1 V1 O2 Co1 -76.00(10) . . . 1_545 ?
O3 V1 O4 V2 -121.25(13) . . . 1_545 ?
O2 V1 O4 V2 -5.33(14) . . . 1_545 ?
O1 V1 O4 V2 121.46(12) . . . 1_545 ?
O6 V2 O5 Co1 154.38(13) . . . 2_545 ?
O1 V2 O5 Co1 32.81(17) . . . 2_545 ?
O4 V2 O5 Co1 -86.74(15) 1_565 . . 2_545 ?
O5 V2 O6 Co1 88.35(11) . . . . ?
O1 V2 O6 Co1 -148.45(9) . . . . ?
O4 V2 O6 Co1 -31.25(12) 1_565 . . . ?
C3 N1 C1 N2 0.1(3) . . . . ?
Co1 N1 C1 N2 173.82(15) . . . . ?
C2 N2 C1 N1 -0.2(3) . . . . ?
C4 N2 C1 N1 -179.9(2) . . . . ?
C1 N2 C2 C3 0.3(3) . . . . ?
C4 N2 C2 C3 179.9(3) . . . . ?
N2 C2 C3 N1 -0.2(3) . . . . ?
C1 N1 C3 C2 0.1(3) . . . . ?
Co1 N1 C3 C2 -173.81(19) . . . . ?
C1 N2 C4 C5 -173.5(3) . . . . ?
C2 N2 C4 C5 6.9(5) . . . . ?
